data_7012987
loop_
_publ_author_name
'Fan, Daming'
'Yang, Chang-Tong'
'Ranford, John D.'
'Lee, Peng Foo'
'Vittal, Jagadese J.'

_publ_section_title
;
 Chemical and biological studies of the dichloro(2-phenylpyridine)
 gold(iii) complex and its derivativesElectronic supplementary
 information (ESI) available: 1H?1H COSY spectrum of 5 in DMSO-d6. See
 http://www.rsc.org/suppdata/dt/b3/b303297c/
;
_journal_issue 13
_journal_name_full 'Dalton Transactions'
_journal_page_first 2680
_journal_paper_doi 10.1039/b303297c
_journal_year 2003
_chemical_compound_source 'see text'
_chemical_formula_sum 'C27 H23 Au N O4.5'
_chemical_formula_weight 630.43
_chemical_name_systematic
; 
? 
;
_space_group_IT_number 14
_symmetry_cell_setting monoclinic
_symmetry_space_group_name_Hall '-P 2yn'
_symmetry_space_group_name_H-M 'P 1 21/n 1'
_atom_sites_solution_hydrogens geom
_atom_sites_solution_primary direct
_atom_sites_solution_secondary difmap
_audit_creation_method SHELXL
_cell_angle_alpha 90.00
_cell_angle_beta 98.522(1)
_cell_angle_gamma 90.00
_cell_formula_units_Z 4
_cell_length_a 11.8963(2)
_cell_length_b 16.8239(4)
_cell_length_c 13.4511(2)
_cell_measurement_reflns_used 5439
_cell_measurement_temperature 293(2)
_cell_measurement_theta_max 29.37
_cell_measurement_theta_min 1.95
_cell_volume 2662.41(9)
_computing_cell_refinement 'SAINT (Siemens, 1996)'
_computing_data_collection 'SMART (Siemens, 1996)'
_computing_data_reduction 'SAINT (Siemens, 1996)'
_computing_molecular_graphics 'SHELXTL (Siemens, 1996)'
_computing_publication_material 'SHELXTL (Siemens, 1996)'
_computing_structure_refinement 'SHELXTL (Siemens, 1996)'
_computing_structure_solution 'SHELXS-86 (Sheldrick, 1990)'
_diffrn_ambient_temperature 293(2)
_diffrn_measurement_device 'Siemens SMART CCD System'
_diffrn_measurement_method 'frames \w scans'
_diffrn_radiation_monochromator graphite
_diffrn_radiation_source 'fine-focus sealed tube'
_diffrn_radiation_type MoK\a
_diffrn_radiation_wavelength 0.71073
_diffrn_reflns_av_R_equivalents 0.0618
_diffrn_reflns_av_sigmaI/netI 0.1022
_diffrn_reflns_limit_h_max 16
_diffrn_reflns_limit_h_min -15
_diffrn_reflns_limit_k_max 20
_diffrn_reflns_limit_k_min -22
_diffrn_reflns_limit_l_max 13
_diffrn_reflns_limit_l_min -18
_diffrn_reflns_number 15787
_diffrn_reflns_theta_max 29.37
_diffrn_reflns_theta_min 1.95
_exptl_absorpt_coefficient_mu 5.557
_exptl_absorpt_correction_T_max 0.1681
_exptl_absorpt_correction_T_min 0.3356
_exptl_absorpt_correction_type 'SADABS (Sheldrick, 1996)'
_exptl_crystal_colour beige
_exptl_crystal_density_diffrn 1.573
_exptl_crystal_density_meas ?
_exptl_crystal_description 'rectangular blocks'
_exptl_crystal_F_000 1228
_exptl_crystal_size_max 0.38
_exptl_crystal_size_mid 0.35
_exptl_crystal_size_min 0.23
_refine_diff_density_max 1.530
_refine_diff_density_min -1.062
_refine_diff_density_rms 0.161
_refine_ls_extinction_coef 0.00007(15)
_refine_ls_extinction_expression Fc^*^=kFc[1+0.001xFc^2^\l^3^/sin(2\q)]^-1/4^
_refine_ls_extinction_method SHELXL
_refine_ls_goodness_of_fit_all 1.043
_refine_ls_goodness_of_fit_obs 1.247
_refine_ls_hydrogen_treatment
; 
riding models
;
_refine_ls_matrix_type full
_refine_ls_number_parameters 316
_refine_ls_number_reflns 6429
_refine_ls_number_restraints 6
_refine_ls_restrained_S_all 1.045
_refine_ls_restrained_S_obs 1.249
_refine_ls_R_factor_all 0.1381
_refine_ls_R_factor_obs 0.0639
_refine_ls_shift/esd_max 0.000
_refine_ls_shift/esd_mean 0.000
_refine_ls_structure_factor_coef Fsqd
_refine_ls_weighting_details 'w=1/[\s^2^(Fo^2^)+(0.0659P)^2^+0.0000P] where P=(Fo^2^+2Fc^2^)/3'
_refine_ls_weighting_scheme calc
_refine_ls_wR_factor_all 0.1551
_refine_ls_wR_factor_obs 0.1351
_reflns_number_observed 3528
_reflns_number_total 6429
_reflns_observed_criterion >2sigma(I)
_cod_data_source_file b303297c.txt
_cod_data_source_block jdr22
_cod_depositor_comments
;
The following automatic conversions were performed:

'_refine_ls_weighting_scheme' value 'calc
w=1/[\s^2^(Fo^2^)+(0.0659P)^2^+0.0000P] where P=(Fo^2^+2Fc^2^)/3' was
changed to 'calc'. New tag '_refine_ls_weighting_details' was
created. The value of the new tag was set to
'w=1/[\s^2^(Fo^2^)+(0.0659P)^2^+0.0000P] where P=(Fo^2^+2Fc^2^)/3'.

Automatic conversion script
Id: cif_fix_values 3143 2015-03-26 13:38:13Z robertas 
;
_cod_original_sg_symbol_H-M P2(1)/n
_cod_original_formula_sum 'C27 H23 Au N O4.50'
_cod_database_code 7012987

loop_
_symmetry_equiv_pos_as_xyz
'x, y, z'
'-x+1/2, y+1/2, -z+1/2'
'-x, -y, -z'
'x-1/2, -y-1/2, z-1/2'

loop_
_atom_site_aniso_label
_atom_site_aniso_U_11
_atom_site_aniso_U_22
_atom_site_aniso_U_33
_atom_site_aniso_U_23
_atom_site_aniso_U_13
_atom_site_aniso_U_12
Au1 0.0535(2) 0.0515(2) 0.0546(3) -0.0034(2) 0.0060(2) -0.0007(2)
O1 0.059(4) 0.068(5) 0.063(5) 0.001(3) -0.010(4) -0.009(4)
O2 0.098(7) 0.152(9) 0.069(6) 0.029(6) -0.021(5) -0.053(6)
O3 0.086(5) 0.065(5) 0.055(5) -0.013(4) 0.013(4) 0.010(4)
O4 0.117(7) 0.058(5) 0.085(6) -0.005(4) 0.028(5) -0.003(5)
N1 0.056(5) 0.047(4) 0.055(5) -0.001(4) 0.010(4) 0.009(4)
C1 0.051(5) 0.046(5) 0.047(6) 0.002(4) 0.010(4) -0.006(4)
C2 0.051(6) 0.081(8) 0.056(7) 0.000(6) 0.003(5) 0.014(5)
C3 0.064(7) 0.076(8) 0.089(9) -0.010(7) 0.025(7) 0.011(6)
C4 0.088(9) 0.057(7) 0.096(10) -0.004(6) 0.032(8) 0.026(6)
C5 0.069(7) 0.053(6) 0.069(7) -0.008(5) 0.017(6) 0.000(5)
C6 0.054(6) 0.059(6) 0.046(6) 0.003(5) 0.018(5) 0.004(5)
C7 0.057(6) 0.040(5) 0.069(7) 0.004(5) 0.013(5) -0.008(4)
C8 0.059(7) 0.061(7) 0.074(8) -0.001(6) 0.004(6) -0.007(5)
C9 0.069(8) 0.081(9) 0.084(9) 0.010(7) -0.014(7) -0.014(7)
C10 0.052(6) 0.088(9) 0.078(8) 0.017(7) 0.004(6) 0.000(6)
C11 0.054(6) 0.056(7) 0.078(8) 0.009(5) 0.012(5) -0.001(5)
C12 0.061(7) 0.057(7) 0.060(7) -0.005(5) 0.000(5) -0.001(5)
C13 0.048(5) 0.053(6) 0.061(7) -0.016(5) 0.000(5) 0.009(5)
C14 0.078(8) 0.067(7) 0.050(6) -0.002(5) -0.004(6) 0.008(6)
C15 0.080(9) 0.100(10) 0.073(9) 0.001(7) -0.005(7) 0.013(8)
C16 0.083(9) 0.116(11) 0.061(8) -0.040(8) -0.020(7) 0.030(9)
C17 0.066(7) 0.067(8) 0.102(10) -0.032(7) -0.007(7) -0.006(6)
C18 0.064(7) 0.059(7) 0.081(8) -0.007(6) -0.006(6) -0.006(5)
C19 0.048(6) 0.064(7) 0.066(8) -0.019(6) -0.008(5) 0.003(5)
C20 0.044(5) 0.074(8) 0.059(7) -0.013(6) 0.005(5) -0.003(5)
C21 0.057(7) 0.073(8) 0.092(9) -0.013(7) 0.006(6) -0.006(6)
C22 0.064(8) 0.111(11) 0.102(11) -0.045(10) 0.020(7) -0.006(8)
C23 0.106(11) 0.085(11) 0.099(12) -0.033(9) 0.027(9) 0.002(8)
C24 0.163(16) 0.054(8) 0.128(14) -0.009(8) 0.006(12) 0.006(9)
C25 0.091(9) 0.079(9) 0.076(8) -0.017(7) 0.017(7) -0.011(7)
O5 0.087(12) 0.155(19) 0.121(17) -0.033(13) -0.004(11) 0.039(12)
C1S 0.066(15) 0.136(23) 0.074(17) -0.012(15) 0.012(13) 0.022(15)
C4S 0.085(17) 0.065(15) 0.093(19) -0.006(13) 0.009(14) -0.017(12)

loop_
_atom_site_label
_atom_site_type_symbol
_atom_site_fract_x
_atom_site_fract_y
_atom_site_fract_z
_atom_site_U_iso_or_equiv
_atom_site_thermal_displace_type
_atom_site_occupancy
_atom_site_calc_flag
_atom_site_refinement_flags
_atom_site_disorder_group
Au1 Au 0.16274(3) 0.13371(2) 0.03104(3) 0.0534(2) Uani 1 d . .
O1 O 0.3037(6) 0.1545(4) 0.1303(5) 0.065(2) Uani 1 d . .
O2 O 0.3635(8) 0.2289(6) 0.0114(7) 0.110(3) Uani 1 d . .
O3 O 0.0982(6) 0.2410(4) 0.0710(6) 0.068(2) Uani 1 d . .
O4 O 0.0622(7) 0.1826(5) 0.2101(6) 0.085(2) Uani 1 d . .
N1 N 0.0251(7) 0.1043(5) -0.0671(6) 0.053(2) Uani 1 d . .
C1 C 0.2192(8) 0.0303(5) -0.0159(7) 0.048(2) Uani 1 d . .
C2 C 0.3228(8) -0.0052(7) 0.0146(8) 0.063(3) Uani 1 d . .
H2 H 0.3748(8) 0.0194(7) 0.0635(8) 0.076 Uiso 1 calc R .
C3 C 0.3506(9) -0.0751(7) -0.0248(9) 0.075(3) Uani 1 d . .
H3 H 0.4209(9) -0.0982(7) -0.0030(9) 0.090 Uiso 1 calc R .
C4 C 0.2745(11) -0.1120(7) -0.0974(10) 0.078(4) Uani 1 d . .
H4 H 0.2936(11) -0.1604(7) -0.1238(10) 0.094 Uiso 1 calc R .
C5 C 0.1722(9) -0.0786(6) -0.1310(8) 0.063(3) Uani 1 d . .
H5 H 0.1218(9) -0.1036(6) -0.1808(8) 0.076 Uiso 1 calc R .
C6 C 0.1426(8) -0.0057(6) -0.0899(7) 0.052(2) Uani 1 d . .
C7 C 0.0327(8) 0.0364(5) -0.1183(8) 0.055(3) Uani 1 d . .
C8 C -0.0573(9) 0.0121(6) -0.1913(8) 0.065(3) Uani 1 d . .
H8 H -0.0529(9) -0.0353(6) -0.2262(8) 0.078 Uiso 1 calc R .
C9 C -0.1503(10) 0.0583(8) -0.2102(9) 0.081(4) Uani 1 d . .
H9 H -0.2103(10) 0.0430(8) -0.2588(9) 0.097 Uiso 1 calc R .
C10 C -0.1573(9) 0.1285(7) -0.1578(9) 0.073(3) Uani 1 d . .
H10 H -0.2213(9) 0.1606(7) -0.1717(9) 0.088 Uiso 1 calc R .
C11 C -0.0676(9) 0.1508(6) -0.0839(9) 0.062(3) Uani 1 d . .
H11 H -0.0721(9) 0.1970(6) -0.0469(9) 0.075 Uiso 1 calc R .
C12 C 0.3743(9) 0.2030(6) 0.0952(9) 0.060(3) Uani 1 d . .
C13 C 0.4756(8) 0.2248(6) 0.1710(8) 0.055(3) Uani 1 d . .
C14 C 0.5011(9) 0.1833(6) 0.2592(8) 0.066(3) Uani 1 d . .
H14 H 0.4524(9) 0.1433(6) 0.2746(8) 0.079 Uiso 1 calc R .
C15 C 0.5972(11) 0.2000(8) 0.3247(10) 0.086(4) Uani 1 d . .
H15 H 0.6161(11) 0.1699(8) 0.3828(10) 0.103 Uiso 1 calc R .
C16 C 0.6649(12) 0.2608(9) 0.3041(10) 0.090(4) Uani 1 d . .
H16 H 0.7286(12) 0.2740(9) 0.3498(10) 0.108 Uiso 1 calc R .
C17 C 0.6409(10) 0.3018(7) 0.2189(10) 0.081(4) Uani 1 d . .
H17 H 0.6891(10) 0.3427(7) 0.2059(10) 0.097 Uiso 1 calc R .
C18 C 0.5455(9) 0.2850(6) 0.1487(9) 0.070(3) Uani 1 d . .
H18 H 0.5298(9) 0.3136(6) 0.0891(9) 0.084 Uiso 1 calc R .
C19 C 0.0644(8) 0.2397(7) 0.1565(9) 0.061(3) Uani 1 d . .
C20 C 0.0228(8) 0.3202(7) 0.1895(8) 0.059(3) Uani 1 d . .
C21 C -0.0312(9) 0.3262(7) 0.2739(10) 0.075(3) Uani 1 d . .
H21 H -0.0416(9) 0.2803(7) 0.3100(10) 0.090 Uiso 1 calc R .
C22 C -0.0703(10) 0.3983(10) 0.3066(11) 0.092(4) Uani 1 d . .
H22 H -0.1033(10) 0.4008(10) 0.3650(11) 0.110 Uiso 1 calc R .
C23 C -0.0593(12) 0.4657(9) 0.2507(12) 0.096(4) Uani 1 d . .
H23 H -0.0904(12) 0.5135(9) 0.2683(12) 0.115 Uiso 1 calc R .
C24 C -0.0053(14) 0.4627(8) 0.1730(13) 0.116(5) Uani 1 d . .
H24 H 0.0056(14) 0.5096(8) 0.1389(13) 0.140 Uiso 1 calc R .
C25 C 0.0385(11) 0.3889(7) 0.1378(10) 0.082(4) Uani 1 d . .
H25 H 0.0760(11) 0.3881(7) 0.0819(10) 0.098 Uiso 1 calc R .
O5 O 0.6985(15) 0.4563(10) 0.0010(13) 0.123(7) Uani 0.50 d PD .
C1S C 0.7505(20) 0.3354(12) -0.0698(19) 0.092(8) Uani 0.50 d PD .
H1SA H 0.7714(20) 0.3127(12) -0.1300(19) 0.138 Uiso 0.50 calc PR .
H1SB H 0.6830(20) 0.3100(12) -0.0544(19) 0.138 Uiso 0.50 calc PR .
H1SC H 0.8112(20) 0.3277(12) -0.0151(19) 0.138 Uiso 0.50 calc PR .
C2S C 0.7286(33) 0.4229(12) -0.0853(17) 0.151(14) Uiso 0.50 d PD .
H2SA H 0.7965(33) 0.4487(12) -0.1017(17) 0.182 Uiso 0.50 calc PR .
H2SB H 0.6679(33) 0.4309(12) -0.1411(17) 0.182 Uiso 0.50 calc PR .
C3S C 0.6865(23) 0.5392(10) 0.0018(16) 0.103(9) Uiso 0.50 d PD .
H3SA H 0.6351(23) 0.5564(10) -0.0570(16) 0.123 Uiso 0.50 calc PR .
H3SB H 0.7596(23) 0.5644(10) 0.0007(16) 0.123 Uiso 0.50 calc PR .
C4S C 0.6397(19) 0.5624(13) 0.0964(16) 0.081(7) Uani 0.50 d PD .
H4SA H 0.6309(19) 0.6191(13) 0.0982(16) 0.122 Uiso 0.50 calc PR .
H4SB H 0.6913(19) 0.5455(13) 0.1542(16) 0.122 Uiso 0.50 calc PR .
H4SC H 0.5672(19) 0.5375(13) 0.0967(16) 0.122 Uiso 0.50 calc PR .

loop_
_atom_type_symbol
_atom_type_description
_atom_type_scat_dispersion_real
_atom_type_scat_dispersion_imag
_atom_type_scat_source
C C 0.0033 0.0016 'International Tables Vol C Tables 4.2.6.8 and 6.1.1.4'
H H 0.0000 0.0000 'International Tables Vol C Tables 4.2.6.8 and 6.1.1.4'
N N 0.0061 0.0033 'International Tables Vol C Tables 4.2.6.8 and 6.1.1.4'
O O 0.0106 0.0060 'International Tables Vol C Tables 4.2.6.8 and 6.1.1.4'
Au Au -2.0133 8.8022 'International Tables Vol C Tables 4.2.6.8 and 6.1.1.4'

loop_
_geom_angle_atom_site_label_1
_geom_angle_atom_site_label_2
_geom_angle_atom_site_label_3
_geom_angle
_geom_angle_site_symmetry_1
_geom_angle_site_symmetry_3
_geom_angle_publ_flag
C1 Au1 N1 81.8(3) . . ?
C1 Au1 O1 94.3(3) . . ?
N1 Au1 O1 175.7(3) . . ?
C1 Au1 O3 176.5(3) . . ?
N1 Au1 O3 95.1(3) . . ?
O1 Au1 O3 88.9(3) . . ?
C12 O1 Au1 112.6(6) . . ?
C19 O3 Au1 113.6(7) . . ?
C11 N1 C7 121.6(9) . . ?
C11 N1 Au1 122.5(7) . . ?
C7 N1 Au1 115.9(6) . . ?
C2 C1 C6 119.3(9) . . ?
C2 C1 Au1 127.7(7) . . ?
C6 C1 Au1 113.0(7) . . ?
C3 C2 C1 121.4(10) . . ?
C2 C3 C4 119.8(11) . . ?
C5 C4 C3 120.9(10) . . ?
C4 C5 C6 119.5(10) . . ?
C1 C6 C5 119.1(9) . . ?
C1 C6 C7 115.9(8) . . ?
C5 C6 C7 125.0(9) . . ?
N1 C7 C8 120.3(9) . . ?
N1 C7 C6 113.4(8) . . ?
C8 C7 C6 126.3(9) . . ?
C9 C8 C7 119.0(11) . . ?
C8 C9 C10 120.5(11) . . ?
C9 C10 C11 119.6(10) . . ?
N1 C11 C10 119.0(10) . . ?
O2 C12 O1 125.6(10) . . ?
O2 C12 C13 120.9(10) . . ?
O1 C12 C13 113.6(9) . . ?
C18 C13 C14 120.1(9) . . ?
C18 C13 C12 118.9(10) . . ?
C14 C13 C12 120.9(10) . . ?
C15 C14 C13 120.6(12) . . ?
C16 C15 C14 119.3(12) . . ?
C17 C16 C15 120.6(12) . . ?
C16 C17 C18 121.9(13) . . ?
C13 C18 C17 117.4(11) . . ?
O4 C19 O3 126.3(10) . . ?
O4 C19 C20 119.6(11) . . ?
O3 C19 C20 114.0(10) . . ?
C25 C20 C21 117.8(11) . . ?
C25 C20 C19 121.5(11) . . ?
C21 C20 C19 120.7(11) . . ?
C20 C21 C22 122.5(13) . . ?
C23 C22 C21 118.7(13) . . ?
C24 C23 C22 120.2(14) . . ?
C23 C24 C25 122.4(14) . . ?
C20 C25 C24 118.1(13) . . ?
C2S O5 C3S 116.7(11) . . ?
O5 C2S C1S 110.0(15) . . ?
O5 C3S C4S 108.3(13) . . ?

loop_
_geom_bond_atom_site_label_1
_geom_bond_atom_site_label_2
_geom_bond_distance
_geom_bond_site_symmetry_2
_geom_bond_publ_flag
Au1 C1 2.001(9) . ?
Au1 N1 2.007(8) . ?
Au1 O1 2.014(6) . ?
Au1 O3 2.063(7) . ?
O1 C12 1.308(12) . ?
O2 C12 1.197(12) . ?
O3 C19 1.272(13) . ?
O4 C19 1.204(13) . ?
N1 C11 1.343(12) . ?
N1 C7 1.344(12) . ?
C1 C2 1.377(12) . ?
C1 C6 1.385(12) . ?
C2 C3 1.350(14) . ?
C3 C4 1.38(2) . ?
C4 C5 1.356(15) . ?
C5 C6 1.411(13) . ?
C6 C7 1.486(12) . ?
C7 C8 1.403(13) . ?
C8 C9 1.345(15) . ?
C9 C10 1.38(2) . ?
C10 C11 1.398(15) . ?
C12 C13 1.505(13) . ?
C13 C18 1.371(14) . ?
C13 C14 1.372(14) . ?
C14 C15 1.365(15) . ?
C15 C16 1.36(2) . ?
C16 C17 1.33(2) . ?
C17 C18 1.393(14) . ?
C19 C20 1.530(14) . ?
C20 C25 1.38(2) . ?
C20 C21 1.388(15) . ?
C21 C22 1.39(2) . ?
C22 C23 1.38(2) . ?
C23 C24 1.31(2) . ?
C24 C25 1.45(2) . ?
O5 C2S 1.384(10) . ?
O5 C3S 1.403(10) . ?
C1S C2S 1.504(10) . ?
C3S C4S 1.514(10) . ?

loop_
_geom_torsion_atom_site_label_1
_geom_torsion_atom_site_label_2
_geom_torsion_atom_site_label_3
_geom_torsion_atom_site_label_4
_geom_torsion
_geom_torsion_site_symmetry_1
_geom_torsion_site_symmetry_2
_geom_torsion_site_symmetry_3
_geom_torsion_site_symmetry_4
_geom_torsion_publ_flag
C1 Au1 O1 C12 98.5(7) . . . . ?
N1 Au1 O1 C12 122.2(38) . . . . ?
O3 Au1 O1 C12 -80.0(7) . . . . ?
C1 Au1 O3 C19 130.4(51) . . . . ?
N1 Au1 O3 C19 103.9(7) . . . . ?
O1 Au1 O3 C19 -74.5(7) . . . . ?
C1 Au1 N1 C11 -179.7(8) . . . . ?
O1 Au1 N1 C11 156.5(37) . . . . ?
O3 Au1 N1 C11 -1.3(8) . . . . ?
C1 Au1 N1 C7 -2.1(7) . . . . ?
O1 Au1 N1 C7 -26.0(43) . . . . ?
O3 Au1 N1 C7 176.3(7) . . . . ?
N1 Au1 C1 C2 -179.9(9) . . . . ?
O1 Au1 C1 C2 -1.7(9) . . . . ?
O3 Au1 C1 C2 153.4(49) . . . . ?
N1 Au1 C1 C6 2.2(7) . . . . ?
O1 Au1 C1 C6 -179.6(7) . . . . ?
O3 Au1 C1 C6 -24.5(56) . . . . ?
C6 C1 C2 C3 -1.1(16) . . . . ?
Au1 C1 C2 C3 -178.9(9) . . . . ?
C1 C2 C3 C4 0.2(18) . . . . ?
C2 C3 C4 C5 0.8(19) . . . . ?
C3 C4 C5 C6 -1.0(18) . . . . ?
C2 C1 C6 C5 1.0(14) . . . . ?
Au1 C1 C6 C5 179.1(7) . . . . ?
C2 C1 C6 C7 179.9(8) . . . . ?
Au1 C1 C6 C7 -2.0(11) . . . . ?
C4 C5 C6 C1 0.1(15) . . . . ?
C4 C5 C6 C7 -178.8(10) . . . . ?
C11 N1 C7 C8 -0.1(14) . . . . ?
Au1 N1 C7 C8 -177.7(7) . . . . ?
C11 N1 C7 C6 179.2(8) . . . . ?
Au1 N1 C7 C6 1.6(10) . . . . ?
C1 C6 C7 N1 0.3(12) . . . . ?
C5 C6 C7 N1 179.2(9) . . . . ?
C1 C6 C7 C8 179.6(9) . . . . ?
C5 C6 C7 C8 -1.5(16) . . . . ?
N1 C7 C8 C9 1.0(15) . . . . ?
C6 C7 C8 C9 -178.2(10) . . . . ?
C7 C8 C9 C10 -0.5(17) . . . . ?
C8 C9 C10 C11 -0.9(18) . . . . ?
C7 N1 C11 C10 -1.2(15) . . . . ?
Au1 N1 C11 C10 176.2(7) . . . . ?
C9 C10 C11 N1 1.8(16) . . . . ?
Au1 O1 C12 O2 -5.2(15) . . . . ?
Au1 O1 C12 C13 175.1(6) . . . . ?
O2 C12 C13 C18 11.0(16) . . . . ?
O1 C12 C13 C18 -169.3(9) . . . . ?
O2 C12 C13 C14 -166.2(11) . . . . ?
O1 C12 C13 C14 13.5(14) . . . . ?
C18 C13 C14 C15 -1.5(16) . . . . ?
C12 C13 C14 C15 175.6(10) . . . . ?
C13 C14 C15 C16 3.2(18) . . . . ?
C14 C15 C16 C17 -2.9(19) . . . . ?
C15 C16 C17 C18 1.0(19) . . . . ?
C14 C13 C18 C17 -0.4(15) . . . . ?
C12 C13 C18 C17 -177.6(9) . . . . ?
C16 C17 C18 C13 0.7(17) . . . . ?
Au1 O3 C19 O4 -3.9(14) . . . . ?
Au1 O3 C19 C20 176.7(6) . . . . ?
O4 C19 C20 C25 170.8(10) . . . . ?
O3 C19 C20 C25 -9.8(14) . . . . ?
O4 C19 C20 C21 -8.5(15) . . . . ?
O3 C19 C20 C21 171.0(9) . . . . ?
C25 C20 C21 C22 0.7(16) . . . . ?
C19 C20 C21 C22 180.0(9) . . . . ?
C20 C21 C22 C23 2.7(17) . . . . ?
C21 C22 C23 C24 -5.1(21) . . . . ?
C22 C23 C24 C25 4.2(24) . . . . ?
C21 C20 C25 C24 -1.8(16) . . . . ?
C19 C20 C25 C24 179.0(10) . . . . ?
C23 C24 C25 C20 -0.6(21) . . . . ?
C3S O5 C2S C1S 173.7(22) . . . . ?
C2S O5 C3S C4S 173.1(26) . . . . ?
